data_7236778
loop_
_publ_author_name
'Ying, Shian'
'Chen, Mingshuai'
'Liu, Zhongwei'
'Zheng, Meng'
'Zhang, Haichang'
'Xue, Shanfeng'
'Yang, Wenjun'

_publ_section_title
;
 Unusual mechanohypsochromic luminescence and unique bidirectional
 thermofluorochromism of long-alkylated simple DPP dyes
;
_journal_issue 24
_journal_name_full 'Journal of Materials Chemistry C'
_journal_page_first 5994
_journal_paper_doi 10.1039/C7TC01453H
_journal_volume 5
_journal_year 2017
_chemical_formula_moiety 'C46 H66 Cl2 N2 O2'
_chemical_formula_sum 'C46 H66 Cl2 N2 O2'
_chemical_formula_weight 749.91
_chemical_name_common TDPP
_chemical_name_systematic 1,4-diketo-2,5-di(tetradecyl)-3,6-bis-(4-chlorophenyl)pyrrolo[3,4-c]pyrrole
_space_group_IT_number 14
_space_group_name_Hall '-P 2ybc'
_space_group_name_H-M_alt 'P 1 21/c 1'
_symmetry_cell_setting monoclinic
_symmetry_space_group_name_Hall '-P 2ybc'
_symmetry_space_group_name_H-M 'P 1 21/c 1'
_atom_sites_solution_hydrogens geom
_atom_sites_solution_primary direct
_atom_sites_solution_secondary difmap
_audit_creation_method SHELXL-97
_audit_update_record
;
2016-08-02 deposited with the CCDC.
2017-06-01 downloaded from the CCDC.
;
_cell_angle_alpha 90.00
_cell_angle_beta 113.73(2)
_cell_angle_gamma 90.00
_cell_formula_units_Z 2
_cell_length_a 21.085(4)
_cell_length_b 4.8864(8)
_cell_length_c 21.502(4)
_cell_measurement_reflns_used 1987
_cell_measurement_temperature 150(2)
_cell_measurement_theta_max 65.21
_cell_measurement_theta_min 1.78
_cell_volume 2028.0(7)
_computing_cell_refinement 'Bruker SAINT'
_computing_data_collection 'Bruker APEX2'
_computing_data_reduction 'Bruker SAINT'
_computing_molecular_graphics 'Bruker SHELXTL'
_computing_publication_material 'Bruker SHELXTL'
_computing_structure_refinement 'SHELXL-97 (Sheldrick, 1997)'
_computing_structure_solution 'SHELXS-97 (Sheldrick 2008)'
_diffrn_ambient_temperature 150(2)
_diffrn_measured_fraction_theta_full 0.979
_diffrn_measured_fraction_theta_max 0.979
_diffrn_measurement_device_type 'Bruker APEX-II CCD'
_diffrn_measurement_method '\f and \w scans'
_diffrn_radiation_monochromator graphite
_diffrn_radiation_source 'fine-focus sealed tube'
_diffrn_radiation_type CuK\a
_diffrn_radiation_wavelength 1.54184
_diffrn_reflns_av_R_equivalents 0.0577
_diffrn_reflns_av_sigmaI/netI 0.0555
_diffrn_reflns_limit_h_max 25
_diffrn_reflns_limit_h_min -25
_diffrn_reflns_limit_k_max 5
_diffrn_reflns_limit_k_min -4
_diffrn_reflns_limit_l_max 25
_diffrn_reflns_limit_l_min -24
_diffrn_reflns_number 10198
_diffrn_reflns_theta_full 67.03
_diffrn_reflns_theta_max 67.03
_diffrn_reflns_theta_min 4.14
_diffrn_standards_number 0
_exptl_absorpt_coefficient_mu 1.737
_exptl_absorpt_correction_T_max 0.8455
_exptl_absorpt_correction_T_min 0.6513
_exptl_absorpt_correction_type multi-scan
_exptl_absorpt_process_details sadabs
_exptl_crystal_colour Red
_exptl_crystal_density_diffrn 1.228
_exptl_crystal_density_method 'not measured'
_exptl_crystal_description needle
_exptl_crystal_F_000 812
_exptl_crystal_size_max 0.27
_exptl_crystal_size_mid 0.25
_exptl_crystal_size_min 0.10
_refine_diff_density_max 0.407
_refine_diff_density_min -0.577
_refine_diff_density_rms 0.083
_refine_ls_extinction_method none
_refine_ls_goodness_of_fit_ref 1.047
_refine_ls_hydrogen_treatment constr
_refine_ls_matrix_type full
_refine_ls_number_parameters 236
_refine_ls_number_reflns 3537
_refine_ls_number_restraints 0
_refine_ls_restrained_S_all 1.047
_refine_ls_R_factor_all 0.0610
_refine_ls_R_factor_gt 0.0447
_refine_ls_shift/su_max 0.000
_refine_ls_shift/su_mean 0.000
_refine_ls_structure_factor_coef Fsqd
_refine_ls_weighting_details 'calc w=1/[\s^2^(Fo^2^)+(0.0741P)^2^+0.0000P] where P=(Fo^2^+2Fc^2^)/3'
_refine_ls_weighting_scheme calc
_refine_ls_wR_factor_gt 0.1081
_refine_ls_wR_factor_ref 0.1308
_reflns_number_gt 2657
_reflns_number_total 3537
_reflns_threshold_expression >2sigma(I)
_cod_data_source_file c7tc01453h2.cif
_cod_data_source_block 20160714f
_cod_original_cell_volume 2028.0(6)
_cod_original_sg_symbol_H-M P21/c
_cod_database_code 7236778

loop_
_symmetry_equiv_pos_as_xyz
'x, y, z'
'-x, y+1/2, -z+1/2'
'-x, -y, -z'
'x, -y-1/2, z-1/2'

loop_
_atom_site_label
_atom_site_type_symbol
_atom_site_fract_x
_atom_site_fract_y
_atom_site_fract_z
_atom_site_U_iso_or_equiv
_atom_site_adp_type
_atom_site_occupancy
_atom_site_symmetry_multiplicity
_atom_site_calc_flag
_atom_site_refinement_flags
C1 C -0.08960(11) 0.8596(5) 0.13587(11) 0.0158(5) Uani 1 1 d .
C2 C -0.02298(11) 0.7785(5) 0.17676(11) 0.0168(5) Uani 1 1 d .
H2 H 0.0004 0.8593 0.2202 0.020 Uiso 1 1 calc R
C3 C -0.12482(11) 0.7403(5) 0.07282(10) 0.0156(5) Uani 1 1 d .
H3 H -0.1712 0.7920 0.0456 0.019 Uiso 1 1 calc R
C4 C 0.00959(11) 0.5800(5) 0.15444(10) 0.0162(5) Uani 1 1 d .
H4 H 0.0550 0.5224 0.1834 0.019 Uiso 1 1 calc R
C5 C -0.09173(11) 0.5451(5) 0.04996(10) 0.0142(5) Uani 1 1 d .
H5 H -0.1158 0.4655 0.0064 0.017 Uiso 1 1 calc R
C6 C -0.02341(11) 0.4612(5) 0.08933(10) 0.0141(5) Uani 1 1 d .
C7 C 0.00824(10) 0.2553(5) 0.06098(10) 0.0128(5) Uani 1 1 d .
C8 C -0.02425(10) 0.0895(5) 0.00467(10) 0.0119(5) Uani 1 1 d .
C9 C 0.09157(10) -0.0266(5) 0.04836(10) 0.0126(5) Uani 1 1 d .
C10 C 0.13912(10) 0.3110(5) 0.14036(10) 0.0144(5) Uani 1 1 d .
H10A H 0.1271 0.5001 0.1482 0.017 Uiso 1 1 calc R
H10B H 0.1771 0.3223 0.1245 0.017 Uiso 1 1 calc R
C11 C 0.16495(10) 0.1560(5) 0.20737(10) 0.0142(5) Uani 1 1 d .
H11A H 0.1708 -0.0398 0.1991 0.017 Uiso 1 1 calc R
H11B H 0.1302 0.1691 0.2274 0.017 Uiso 1 1 calc R
C12 C 0.23385(10) 0.2721(5) 0.25722(10) 0.0167(5) Uani 1 1 d .
H12A H 0.2281 0.4701 0.2633 0.020 Uiso 1 1 calc R
H12B H 0.2687 0.2522 0.2375 0.020 Uiso 1 1 calc R
C13 C 0.26105(11) 0.1330(5) 0.32667(10) 0.0160(5) Uani 1 1 d .
H13A H 0.2258 0.1484 0.3460 0.019 Uiso 1 1 calc R
H13B H 0.2683 -0.0639 0.3209 0.019 Uiso 1 1 calc R
C14 C 0.32865(11) 0.2569(5) 0.37625(10) 0.0176(5) Uani 1 1 d .
H14A H 0.3223 0.4565 0.3791 0.021 Uiso 1 1 calc R
H14B H 0.3648 0.2289 0.3585 0.021 Uiso 1 1 calc R
C15 C 0.35376(11) 0.1340(5) 0.44769(10) 0.0171(5) Uani 1 1 d .
H15A H 0.3181 0.1659 0.4659 0.021 Uiso 1 1 calc R
H15B H 0.3590 -0.0662 0.4446 0.021 Uiso 1 1 calc R
C16 C 0.42217(11) 0.2530(5) 0.49692(10) 0.0172(5) Uani 1 1 d .
H16A H 0.4174 0.4540 0.4989 0.021 Uiso 1 1 calc R
H16B H 0.4583 0.2158 0.4796 0.021 Uiso 1 1 calc R
C17 C 0.44558(11) 0.1355(5) 0.56859(10) 0.0173(5) Uani 1 1 d .
H17A H 0.4089 0.1690 0.5853 0.021 Uiso 1 1 calc R
H17B H 0.4511 -0.0651 0.5665 0.021 Uiso 1 1 calc R
C18 C 0.51332(11) 0.2559(5) 0.61920(10) 0.0168(5) Uani 1 1 d .
H18A H 0.5082 0.4567 0.6211 0.020 Uiso 1 1 calc R
H18B H 0.5504 0.2199 0.6031 0.020 Uiso 1 1 calc R
C19 C 0.53494(11) 0.1380(5) 0.69044(10) 0.0172(5) Uani 1 1 d .
H19A H 0.4972 0.1702 0.7059 0.021 Uiso 1 1 calc R
H19B H 0.5408 -0.0624 0.6884 0.021 Uiso 1 1 calc R
C20 C 0.60172(11) 0.2586(5) 0.74251(10) 0.0183(5) Uani 1 1 d .
H20A H 0.5964 0.4595 0.7442 0.022 Uiso 1 1 calc R
H20B H 0.6398 0.2227 0.7278 0.022 Uiso 1 1 calc R
C21 C 0.62138(11) 0.1411(5) 0.81372(10) 0.0182(5) Uani 1 1 d .
H21A H 0.5822 0.1688 0.8273 0.022 Uiso 1 1 calc R
H21B H 0.6288 -0.0584 0.8123 0.022 Uiso 1 1 calc R
C22 C 0.68620(11) 0.2689(5) 0.86731(11) 0.0205(5) Uani 1 1 d .
H22A H 0.6791 0.4686 0.8689 0.025 Uiso 1 1 calc R
H22B H 0.7257 0.2402 0.8542 0.025 Uiso 1 1 calc R
C23 C 0.70410(11) 0.1478(6) 0.93788(11) 0.0239(6) Uani 1 1 d .
H23A H 0.6647 0.1711 0.9506 0.036 Uiso 1 1 calc R
H23B H 0.7447 0.2421 0.9710 0.036 Uiso 1 1 calc R
H23C H 0.7144 -0.0476 0.9374 0.036 Uiso 1 1 calc R
Cl1 Cl -0.13030(3) 1.11357(12) 0.16399(3) 0.01834(18) Uani 1 1 d .
N1 N 0.07843(8) 0.1849(4) 0.08675(8) 0.0122(4) Uani 1 1 d .
O1 O 0.14981(7) -0.1194(3) 0.06329(7) 0.0168(4) Uani 1 1 d .

loop_
_atom_site_aniso_label
_atom_site_aniso_U_11
_atom_site_aniso_U_22
_atom_site_aniso_U_33
_atom_site_aniso_U_23
_atom_site_aniso_U_13
_atom_site_aniso_U_12
C1 0.0205(11) 0.0163(13) 0.0146(10) 0.0016(9) 0.0111(9) -0.0009(9)
C2 0.0186(10) 0.0181(13) 0.0118(10) -0.0022(9) 0.0043(8) -0.0016(9)
C3 0.0153(10) 0.0220(14) 0.0101(10) 0.0054(9) 0.0058(8) -0.0002(9)
C4 0.0148(10) 0.0200(14) 0.0117(10) 0.0033(9) 0.0031(8) -0.0001(9)
C5 0.0170(10) 0.0184(13) 0.0076(10) 0.0016(8) 0.0053(8) -0.0012(9)
C6 0.0164(10) 0.0138(12) 0.0121(10) 0.0022(9) 0.0059(8) -0.0023(9)
C7 0.0126(10) 0.0150(13) 0.0093(10) 0.0062(8) 0.0028(8) -0.0002(9)
C8 0.0125(10) 0.0131(12) 0.0100(10) 0.0021(8) 0.0045(8) 0.0003(8)
C9 0.0149(10) 0.0177(13) 0.0052(9) 0.0029(8) 0.0041(8) -0.0014(9)
C10 0.0118(10) 0.0194(13) 0.0089(10) -0.0024(9) 0.0011(8) -0.0018(9)
C11 0.0151(10) 0.0186(13) 0.0074(10) -0.0008(9) 0.0028(8) -0.0013(9)
C12 0.0142(10) 0.0193(14) 0.0119(10) -0.0005(9) 0.0005(8) -0.0012(9)
C13 0.0163(11) 0.0194(13) 0.0101(10) -0.0010(9) 0.0031(9) -0.0006(9)
C14 0.0179(11) 0.0224(14) 0.0090(10) 0.0007(9) 0.0016(8) -0.0006(10)
C15 0.0167(11) 0.0209(14) 0.0104(10) 0.0008(9) 0.0020(9) 0.0001(9)
C16 0.0183(11) 0.0223(14) 0.0089(10) 0.0000(9) 0.0034(9) -0.0002(9)
C17 0.0160(10) 0.0230(14) 0.0093(10) 0.0001(9) 0.0015(9) 0.0004(9)
C18 0.0167(11) 0.0217(14) 0.0101(10) 0.0009(9) 0.0032(9) -0.0006(9)
C19 0.0169(10) 0.0231(14) 0.0093(10) 0.0000(9) 0.0028(9) -0.0007(10)
C20 0.0170(11) 0.0232(14) 0.0116(10) 0.0014(9) 0.0025(9) 0.0008(10)
C21 0.0164(11) 0.0252(14) 0.0101(10) 0.0015(9) 0.0025(9) 0.0012(10)
C22 0.0169(11) 0.0276(15) 0.0140(11) -0.0001(10) 0.0031(9) 0.0004(10)
C23 0.0180(11) 0.0402(17) 0.0101(10) 0.0002(10) 0.0023(9) 0.0008(11)
Cl1 0.0219(3) 0.0197(3) 0.0161(3) -0.0004(2) 0.0103(2) 0.0025(2)
N1 0.0102(8) 0.0188(11) 0.0058(8) -0.0011(7) 0.0012(7) -0.0005(7)
O1 0.0120(7) 0.0249(10) 0.0112(7) -0.0010(6) 0.0022(6) 0.0016(6)

loop_
_atom_type_symbol
_atom_type_description
_atom_type_scat_dispersion_real
_atom_type_scat_dispersion_imag
_atom_type_scat_source
C C 0.0181 0.0091 'International Tables Vol C Tables 4.2.6.8 and 6.1.1.4'
H H 0.0000 0.0000 'International Tables Vol C Tables 4.2.6.8 and 6.1.1.4'
N N 0.0311 0.0180 'International Tables Vol C Tables 4.2.6.8 and 6.1.1.4'
O O 0.0492 0.0322 'International Tables Vol C Tables 4.2.6.8 and 6.1.1.4'
Cl Cl 0.3639 0.7018 'International Tables Vol C Tables 4.2.6.8 and 6.1.1.4'

loop_
_geom_angle_atom_site_label_1
_geom_angle_atom_site_label_2
_geom_angle_atom_site_label_3
_geom_angle
_geom_angle_site_symmetry_1
_geom_angle_site_symmetry_3
C2 C1 C3 120.6(2) . .
C2 C1 Cl1 119.87(17) . .
C3 C1 Cl1 119.50(17) . .
C4 C2 C1 120.0(2) . .
C4 C2 H2 120.0 . .
C1 C2 H2 120.0 . .
C5 C3 C1 119.3(2) . .
C5 C3 H3 120.4 . .
C1 C3 H3 120.4 . .
C2 C4 C6 121.1(2) . .
C2 C4 H4 119.4 . .
C6 C4 H4 119.4 . .
C3 C5 C6 121.87(19) . .
C3 C5 H5 119.1 . .
C6 C5 H5 119.1 . .
C5 C6 C4 116.9(2) . .
C5 C6 C7 118.46(19) . .
C4 C6 C7 124.59(19) . .
C8 C7 N1 105.94(18) . .
C8 C7 C6 127.96(18) . .
N1 C7 C6 126.10(18) . .
C7 C8 C8 110.6(2) . 3
C7 C8 C9 142.4(2) . 3
C8 C8 C9 106.9(2) 3 3
O1 C9 N1 121.84(18) . .
O1 C9 C8 133.5(2) . 3
N1 C9 C8 104.67(17) . 3
N1 C10 C11 113.64(18) . .
N1 C10 H10A 108.8 . .
C11 C10 H10A 108.8 . .
N1 C10 H10B 108.8 . .
C11 C10 H10B 108.8 . .
H10A C10 H10B 107.7 . .
C10 C11 C12 110.89(18) . .
C10 C11 H11A 109.5 . .
C12 C11 H11A 109.5 . .
C10 C11 H11B 109.5 . .
C12 C11 H11B 109.5 . .
H11A C11 H11B 108.0 . .
C11 C12 C13 113.45(18) . .
C11 C12 H12A 108.9 . .
C13 C12 H12A 108.9 . .
C11 C12 H12B 108.9 . .
C13 C12 H12B 108.9 . .
H12A C12 H12B 107.7 . .
C14 C13 C12 112.68(18) . .
C14 C13 H13A 109.1 . .
C12 C13 H13A 109.1 . .
C14 C13 H13B 109.1 . .
C12 C13 H13B 109.1 . .
H13A C13 H13B 107.8 . .
C13 C14 C15 113.29(19) . .
C13 C14 H14A 108.9 . .
C15 C14 H14A 108.9 . .
C13 C14 H14B 108.9 . .
C15 C14 H14B 108.9 . .
H14A C14 H14B 107.7 . .
C16 C15 C14 113.38(19) . .
C16 C15 H15A 108.9 . .
C14 C15 H15A 108.9 . .
C16 C15 H15B 108.9 . .
C14 C15 H15B 108.9 . .
H15A C15 H15B 107.7 . .
C15 C16 C17 112.93(19) . .
C15 C16 H16A 109.0 . .
C17 C16 H16A 109.0 . .
C15 C16 H16B 109.0 . .
C17 C16 H16B 109.0 . .
H16A C16 H16B 107.8 . .
C18 C17 C16 113.89(19) . .
C18 C17 H17A 108.8 . .
C16 C17 H17A 108.8 . .
C18 C17 H17B 108.8 . .
C16 C17 H17B 108.8 . .
H17A C17 H17B 107.7 . .
C17 C18 C19 112.78(19) . .
C17 C18 H18A 109.0 . .
C19 C18 H18A 109.0 . .
C17 C18 H18B 109.0 . .
C19 C18 H18B 109.0 . .
H18A C18 H18B 107.8 . .
C20 C19 C18 114.01(19) . .
C20 C19 H19A 108.8 . .
C18 C19 H19A 108.8 . .
C20 C19 H19B 108.8 . .
C18 C19 H19B 108.8 . .
H19A C19 H19B 107.6 . .
C19 C20 C21 112.91(19) . .
C19 C20 H20A 109.0 . .
C21 C20 H20A 109.0 . .
C19 C20 H20B 109.0 . .
C21 C20 H20B 109.0 . .
H20A C20 H20B 107.8 . .
C22 C21 C20 113.8(2) . .
C22 C21 H21A 108.8 . .
C20 C21 H21A 108.8 . .
C22 C21 H21B 108.8 . .
C20 C21 H21B 108.8 . .
H21A C21 H21B 107.7 . .
C21 C22 C23 112.4(2) . .
C21 C22 H22A 109.1 . .
C23 C22 H22A 109.1 . .
C21 C22 H22B 109.1 . .
C23 C22 H22B 109.1 . .
H22A C22 H22B 107.9 . .
C22 C23 H23A 109.5 . .
C22 C23 H23B 109.5 . .
H23A C23 H23B 109.5 . .
C22 C23 H23C 109.5 . .
H23A C23 H23C 109.5 . .
H23B C23 H23C 109.5 . .
C7 N1 C9 111.84(16) . .
C7 N1 C10 131.04(18) . .
C9 N1 C10 116.73(16) . .

loop_
_geom_bond_atom_site_label_1
_geom_bond_atom_site_label_2
_geom_bond_distance
_geom_bond_site_symmetry_2
C1 C2 1.382(3) .
C1 C3 1.385(3) .
C1 Cl1 1.749(2) .
C2 C4 1.381(3) .
C2 H2 0.9500 .
C3 C5 1.383(3) .
C3 H3 0.9500 .
C4 C6 1.413(3) .
C4 H4 0.9500 .
C5 C6 1.407(3) .
C5 H5 0.9500 .
C6 C7 1.468(3) .
C7 C8 1.387(3) .
C7 N1 1.398(3) .
C8 C8 1.420(4) 3
C8 C9 1.451(3) 3
C9 O1 1.224(3) .
C9 N1 1.418(3) .
C9 C8 1.451(3) 3
C10 N1 1.469(3) .
C10 C11 1.522(3) .
C10 H10A 0.9900 .
C10 H10B 0.9900 .
C11 C12 1.526(3) .
C11 H11A 0.9900 .
C11 H11B 0.9900 .
C12 C13 1.527(3) .
C12 H12A 0.9900 .
C12 H12B 0.9900 .
C13 C14 1.520(3) .
C13 H13A 0.9900 .
C13 H13B 0.9900 .
C14 C15 1.532(3) .
C14 H14A 0.9900 .
C14 H14B 0.9900 .
C15 C16 1.520(3) .
C15 H15A 0.9900 .
C15 H15B 0.9900 .
C16 C17 1.528(3) .
C16 H16A 0.9900 .
C16 H16B 0.9900 .
C17 C18 1.523(3) .
C17 H17A 0.9900 .
C17 H17B 0.9900 .
C18 C19 1.525(3) .
C18 H18A 0.9900 .
C18 H18B 0.9900 .
C19 C20 1.522(3) .
C19 H19A 0.9900 .
C19 H19B 0.9900 .
C20 C21 1.528(3) .
C20 H20A 0.9900 .
C20 H20B 0.9900 .
C21 C22 1.522(3) .
C21 H21A 0.9900 .
C21 H21B 0.9900 .
C22 C23 1.528(3) .
C22 H22A 0.9900 .
C22 H22B 0.9900 .
C23 H23A 0.9800 .
C23 H23B 0.9800 .
C23 H23C 0.9800 .

loop_
_geom_torsion_atom_site_label_1
_geom_torsion_atom_site_label_2
_geom_torsion_atom_site_label_3
_geom_torsion_atom_site_label_4
_geom_torsion
_geom_torsion_site_symmetry_1
_geom_torsion_site_symmetry_4
C3 C1 C2 C4 1.1(3) . .
Cl1 C1 C2 C4 -179.34(17) . .
C2 C1 C3 C5 -2.3(3) . .
Cl1 C1 C3 C5 178.17(17) . .
C1 C2 C4 C6 1.5(3) . .
C1 C3 C5 C6 0.8(3) . .
C3 C5 C6 C4 1.7(3) . .
C3 C5 C6 C7 -179.3(2) . .
C2 C4 C6 C5 -2.9(3) . .
C2 C4 C6 C7 178.1(2) . .
C5 C6 C7 C8 -13.3(3) . .
C4 C6 C7 C8 165.6(2) . .
C5 C6 C7 N1 167.5(2) . .
C4 C6 C7 N1 -13.5(3) . .
N1 C7 C8 C8 1.3(3) . 3
C6 C7 C8 C8 -177.9(2) . 3
N1 C7 C8 C9 179.2(3) . 3
C6 C7 C8 C9 -0.1(4) . 3
N1 C10 C11 C12 171.54(17) . .
C10 C11 C12 C13 177.50(18) . .
C11 C12 C13 C14 -178.36(19) . .
C12 C13 C14 C15 175.67(19) . .
C13 C14 C15 C16 178.69(19) . .
C14 C15 C16 C17 178.19(19) . .
C15 C16 C17 C18 -178.83(19) . .
C16 C17 C18 C19 179.23(19) . .
C17 C18 C19 C20 -178.81(19) . .
C18 C19 C20 C21 178.82(19) . .
C19 C20 C21 C22 -177.24(19) . .
C20 C21 C22 C23 179.7(2) . .
C8 C7 N1 C9 -0.8(2) . .
C6 C7 N1 C9 178.49(19) . .
C8 C7 N1 C10 171.8(2) . .
C6 C7 N1 C10 -9.0(3) . .
O1 C9 N1 C7 -179.12(19) . .
C8 C9 N1 C7 0.0(2) 3 .
O1 C9 N1 C10 7.2(3) . .
C8 C9 N1 C10 -173.74(17) 3 .
C11 C10 N1 C7 102.8(2) . .
C11 C10 N1 C9 -85.0(2) . .
